data_2201819
loop_
_publ_author_name
'Nockemann, Peter'
'Meyer, Gerd'

_publ_section_title
;
 Bis(tetrabutylammonium) decaiodotetramercurate(II),
 (Bu~4~N)~2~[Hg~4~I~10~]
;
_journal_issue 5
_journal_name_full 'Acta Crystallographica Section E'
_journal_page_first m236
_journal_page_last m238
_journal_paper_doi 10.1107/S1600536803007335
_journal_volume 59
_journal_year 2003
_chemical_formula_iupac '(C16 H36 N)2 [Hg4 I10]'
_chemical_formula_moiety '2C16 H36 N 1+, Hg4 I10 2-'
_chemical_formula_sum 'C32 H72 Hg4 I10 N2'
_chemical_formula_weight 2556.28
_chemical_name_systematic ?
_space_group_IT_number 2
_symmetry_cell_setting triclinic
_symmetry_space_group_name_Hall '-P 1'
_symmetry_space_group_name_H-M 'P -1'
_atom_sites_solution_hydrogens geom
_atom_sites_solution_primary direct
_atom_sites_solution_secondary difmap
_audit_creation_method SHELXL-97
_cell_angle_alpha 114.33
_cell_angle_beta 104.18
_cell_angle_gamma 90.18
_cell_formula_units_Z 2
_cell_length_a 11.681
_cell_length_b 15.770
_cell_length_c 18.288
_cell_measurement_reflns_used 37776
_cell_measurement_temperature 293(2)
_cell_measurement_theta_max 59.3
_cell_measurement_theta_min 3.6
_cell_volume 2955.378
_computing_cell_refinement 'X-STEP32 (Stoe & Cie, 2000)'
_computing_data_collection 'X-AREA (Stoe & Cie, 2001)'
_computing_data_reduction 'X-RED (Stoe & Cie, 2001)'
_computing_molecular_graphics 'DIAMOND (Brandenburg, Bonn, 1999)'
_computing_publication_material SHELXL97
_computing_structure_refinement 'SHELXL97 (Sheldrick, 1997)'
_computing_structure_solution 'SHELXS97 (Sheldrick, 1997)'
_diffrn_ambient_temperature 293(2)
_diffrn_measured_fraction_theta_full 1.000
_diffrn_measured_fraction_theta_max 1.000
_diffrn_measurement_device_type
;
Stoe Imaging Plate Diffraction System, IPDS-I
;
_diffrn_measurement_method \f
_diffrn_radiation_monochromator graphite
_diffrn_radiation_source 'fine-focus sealed tube'
_diffrn_radiation_type MoK\a
_diffrn_radiation_wavelength 0.71073
_diffrn_reflns_av_R_equivalents 0.1069
_diffrn_reflns_av_sigmaI/netI 0.1229
_diffrn_reflns_limit_h_max 14
_diffrn_reflns_limit_h_min -12
_diffrn_reflns_limit_k_max 19
_diffrn_reflns_limit_k_min -19
_diffrn_reflns_limit_l_max 22
_diffrn_reflns_limit_l_min -22
_diffrn_reflns_number 37776
_diffrn_reflns_theta_full 26.00
_diffrn_reflns_theta_max 26.00
_diffrn_reflns_theta_min 1.81
_diffrn_standards_decay_% none
_diffrn_standards_interval_time 0
_diffrn_standards_number 0
_exptl_absorpt_coefficient_mu 15.602
_exptl_absorpt_correction_T_max 0.210
_exptl_absorpt_correction_T_min 0.075
_exptl_absorpt_correction_type numerical
_exptl_absorpt_process_details 'X-SHAPE (Stoe & Cie, 1998)'
_exptl_crystal_colour yellow
_exptl_crystal_density_diffrn 2.873
_exptl_crystal_density_method 'not measured'
_exptl_crystal_description 'prismatic needles'
_exptl_crystal_F_000 2256
_exptl_crystal_size_max 0.3
_exptl_crystal_size_mid 0.15
_exptl_crystal_size_min 0.1
_refine_diff_density_max 1.232
_refine_diff_density_min -1.220
_refine_ls_extinction_coef 0.001058(11)
_refine_ls_extinction_expression Fc^*^=kFc[1+0.001xFc^2^\l^3^/sin(2\q)]^-1/4^
_refine_ls_extinction_method SHELXL97
_refine_ls_goodness_of_fit_ref 0.746
_refine_ls_hydrogen_treatment constr
_refine_ls_matrix_type full
_refine_ls_number_parameters 434
_refine_ls_number_reflns 11615
_refine_ls_number_restraints 0
_refine_ls_restrained_S_all 0.746
_refine_ls_R_factor_all 0.0960
_refine_ls_R_factor_gt 0.0383
_refine_ls_shift/su_max 0.001
_refine_ls_shift/su_mean 0.000
_refine_ls_structure_factor_coef Fsqd
_refine_ls_weighting_details 'calc w = 1/[\s^2^(Fo^2^)] where P = (Fo^2^+2Fc^2^)/3'
_refine_ls_weighting_scheme calc
_refine_ls_wR_factor_gt 0.0522
_refine_ls_wR_factor_ref 0.0601
_reflns_number_gt 5987
_reflns_number_total 11615
_reflns_threshold_expression I>2\s(I)
_cod_data_source_file bt6259.cif
_cod_data_source_block I
_cod_original_cell_volume 2955.3
_cod_original_sg_symbol_Hall -P1
_cod_database_code 2201819
_cod_database_fobs_code 2201819

loop_
_symmetry_equiv_pos_as_xyz
'x, y, z'
'-x, -y, -z'

loop_
_atom_site_label
_atom_site_fract_x
_atom_site_fract_y
_atom_site_fract_z
_atom_site_U_iso_or_equiv
_atom_site_adp_type
_atom_site_calc_flag
_atom_site_refinement_flags
_atom_site_occupancy
_atom_site_disorder_assembly
_atom_site_disorder_group
_atom_site_type_symbol
Hg1 0.38130(5) 0.22200(4) 0.90692(3) 0.04672(14) Uani d . 1 . . Hg
Hg2 0.24241(5) 0.26466(4) 0.48016(3) 0.05259(15) Uani d . 1 . . Hg
Hg3 0.17054(5) 0.26822(4) 0.25961(3) 0.04796(14) Uani d . 1 . . Hg
Hg4 0.32403(5) 0.23488(4) 0.69056(3) 0.05249(15) Uani d . 1 . . Hg
I1 0.21389(6) 0.11121(5) 0.73107(4) 0.03533(18) Uani d . 1 . . I
I2 0.55075(7) 0.11387(6) 0.92013(5) 0.0418(2) Uani d . 1 . . I
I3 0.37342(7) 0.37437(6) 0.44126(5) 0.0456(2) Uani d . 1 . . I
I4 0.27812(8) 0.14200(6) 0.16275(6) 0.0498(2) Uani d . 1 . . I
I5 0.04493(7) 0.40968(7) 0.28468(6) 0.0537(2) Uani d . 1 . . I
I6 0.24863(8) 0.33706(7) 0.99093(6) 0.0580(3) Uani d . 1 . . I
I7 0.40076(7) 0.15357(5) 0.54342(5) 0.03795(19) Uani d . 1 . . I
I8 0.49995(7) 0.34043(6) 0.83231(5) 0.0405(2) Uani d . 1 . . I
I9 0.05955(7) 0.16003(6) 0.34222(5) 0.0404(2) Uani d . 1 . . I
I10 0.16514(7) 0.34376(5) 0.62856(5) 0.03698(19) Uani d . 1 . . I
N1 0.6372(8) 0.3455(6) 0.2355(6) 0.033(2) Uani d . 1 . . N
C1 0.6908(9) 0.3962(7) 0.1937(6) 0.032(3) Uani d . 1 . . C
H1B 0.7112 0.4619 0.2322 0.039 Uiso calc R 1 . . H
H1A 0.7642 0.3709 0.1843 0.039 Uiso calc R 1 . . H
C3 0.7231(9) 0.3759(8) 0.3206(6) 0.033(3) Uani d . 1 . . C
H3B 0.8025 0.3667 0.3136 0.040 Uiso calc R 1 . . H
H3A 0.7221 0.4426 0.3520 0.040 Uiso calc R 1 . . H
C2 0.6193(10) 0.2403(7) 0.1847(7) 0.033(3) Uani d . 1 . . C
H2B 0.5823 0.2122 0.2128 0.040 Uiso calc R 1 . . H
H2A 0.5634 0.2264 0.1312 0.040 Uiso calc R 1 . . H
C6 0.7271(11) 0.1935(8) 0.1690(8) 0.048(3) Uani d . 1 . . C
H6B 0.7912 0.2175 0.2201 0.057 Uiso calc R 1 . . H
H6A 0.7527 0.2066 0.1278 0.057 Uiso calc R 1 . . H
C5 0.6128(10) 0.3898(8) 0.1117(6) 0.035(3) Uani d . 1 . . C
H5B 0.5402 0.4171 0.1202 0.042 Uiso calc R 1 . . H
H5A 0.5914 0.3245 0.0722 0.042 Uiso calc R 1 . . H
C9 0.6784(11) 0.4418(8) 0.0762(7) 0.041(3) Uani d . 1 . . C
H9B 0.6214 0.4513 0.0326 0.049 Uiso calc R 1 . . H
H9A 0.7137 0.5029 0.1200 0.049 Uiso calc R 1 . . H
C13 0.7760(11) 0.3889(9) 0.0405(8) 0.047(3) Uani d . 1 . . C
H13C 0.8149 0.4247 0.0200 0.056 Uiso calc R 1 . . H
H13B 0.7412 0.3292 -0.0044 0.056 Uiso calc R 1 . . H
H13A 0.8330 0.3795 0.0833 0.056 Uiso calc R 1 . . H
C4 0.5129(10) 0.3763(8) 0.2415(7) 0.036(3) Uani d . 1 . . C
H4B 0.4624 0.3586 0.1856 0.043 Uiso calc R 1 . . H
H4A 0.4783 0.3421 0.2660 0.043 Uiso calc R 1 . . H
C8 0.5121(10) 0.4802(8) 0.2922(7) 0.041(3) Uani d . 1 . . C
H8B 0.5518 0.5164 0.2717 0.049 Uiso calc R 1 . . H
H8A 0.5530 0.4982 0.3503 0.049 Uiso calc R 1 . . H
C12 0.3780(11) 0.4986(8) 0.2825(8) 0.043(3) Uani d . 1 . . C
H12B 0.3399 0.4851 0.2248 0.052 Uiso calc R 1 . . H
H12A 0.3373 0.4568 0.2973 0.052 Uiso calc R 1 . . H
C7 0.7001(11) 0.3270(10) 0.3713(8) 0.053(3) Uani d . 1 . . C
H7B 0.7018 0.2601 0.3415 0.064 Uiso calc R 1 . . H
H7A 0.6221 0.3371 0.3808 0.064 Uiso calc R 1 . . H
C11 0.799(2) 0.3666(12) 0.4578(10) 0.109(8) Uani d . 1 . . C
H11B 0.8769 0.3628 0.4477 0.131 Uiso calc R 1 . . H
H11A 0.7916 0.4321 0.4893 0.131 Uiso calc R 1 . . H
C16 0.3674(12) 0.5986(9) 0.3374(9) 0.055(4) Uani d . 1 . . C
H16C 0.2849 0.6078 0.3306 0.066 Uiso calc R 1 . . H
H16B 0.4061 0.6400 0.3220 0.066 Uiso calc R 1 . . H
H16A 0.4044 0.6119 0.3946 0.066 Uiso calc R 1 . . H
C10 0.6987(12) 0.0892(8) 0.1382(9) 0.051(3) Uani d . 1 . . C
H10B 0.6284 0.0679 0.0911 0.061 Uiso calc R 1 . . H
H10A 0.6793 0.0773 0.1820 0.061 Uiso calc R 1 . . H
C14 0.7961(13) 0.0320(10) 0.1119(10) 0.066(4) Uani d . 1 . . C
H14C 0.7709 -0.0330 0.0944 0.079 Uiso calc R 1 . . H
H14B 0.8661 0.0519 0.1581 0.079 Uiso calc R 1 . . H
H14A 0.8135 0.0405 0.0666 0.079 Uiso calc R 1 . . H
N2 0.1871(7) 0.8544(6) 0.2661(5) 0.025(2) Uani d . 1 . . N
C25 0.1782(11) 0.9389(10) 0.4984(7) 0.053(4) Uani d . 1 . . C
H25B 0.2333 0.9385 0.5475 0.064 Uiso calc R 1 . . H
H25A 0.1729 1.0037 0.5076 0.064 Uiso calc R 1 . . H
C21 0.2272(11) 0.8888(9) 0.4227(7) 0.044(3) Uani d . 1 . . C
H21B 0.3102 0.9122 0.4367 0.053 Uiso calc R 1 . . H
H21A 0.2222 0.8221 0.4083 0.053 Uiso calc R 1 . . H
C17 0.1578(10) 0.9046(7) 0.3490(6) 0.032(3) Uani d . 1 . . C
H17B 0.1677 0.9713 0.3642 0.039 Uiso calc R 1 . . H
H17A 0.0742 0.8868 0.3402 0.039 Uiso calc R 1 . . H
C19 0.1084(9) 0.8829(7) 0.2042(6) 0.029(2) Uani d . 1 . . C
H19B 0.1254 0.9501 0.2238 0.035 Uiso calc R 1 . . H
H19A 0.0265 0.8704 0.2032 0.035 Uiso calc R 1 . . H
C23 0.1188(11) 0.8357(8) 0.1153(7) 0.041(3) Uani d . 1 . . C
H23B 0.2011 0.8448 0.1155 0.049 Uiso calc R 1 . . H
H23A 0.0954 0.7689 0.0930 0.049 Uiso calc R 1 . . H
C27 0.0417(10) 0.8747(10) 0.0600(7) 0.047(3) Uani d . 1 . . C
H27B 0.0689 0.9406 0.0805 0.056 Uiso calc R 1 . . H
H27A -0.0394 0.8698 0.0634 0.056 Uiso calc R 1 . . H
C31 0.0431(13) 0.8249(12) -0.0300(8) 0.065(4) Uani d . 1 . . C
H31C -0.0072 0.8525 -0.0621 0.078 Uiso calc R 1 . . H
H31B 0.0146 0.7598 -0.0512 0.078 Uiso calc R 1 . . H
H31A 0.1229 0.8306 -0.0341 0.078 Uiso calc R 1 . . H
C20 0.3188(9) 0.8807(7) 0.2771(6) 0.028(2) Uani d . 1 . . C
H20B 0.3382 0.8428 0.2255 0.034 Uiso calc R 1 . . H
H20A 0.3661 0.8644 0.3200 0.034 Uiso calc R 1 . . H
C24 0.3562(9) 0.9847(8) 0.3008(7) 0.034(3) Uani d . 1 . . C
H24B 0.3246 0.9993 0.2536 0.041 Uiso calc R 1 . . H
H24A 0.3258 1.0250 0.3466 0.041 Uiso calc R 1 . . H
C28 0.4894(9) 0.9998(8) 0.3257(7) 0.035(3) Uani d . 1 . . C
H28B 0.5193 0.9524 0.2832 0.042 Uiso calc R 1 . . H
H28A 0.5199 0.9938 0.3775 0.042 Uiso calc R 1 . . H
C18 0.1714(9) 0.7474(6) 0.2367(7) 0.029(2) Uani d . 1 . . C
H18B 0.1962 0.7178 0.1859 0.035 Uiso calc R 1 . . H
H18A 0.2232 0.7321 0.2787 0.035 Uiso calc R 1 . . H
C22 0.0441(10) 0.7069(8) 0.2204(8) 0.044(3) Uani d . 1 . . C
H22B 0.0166 0.7391 0.2698 0.053 Uiso calc R 1 . . H
H22A -0.0073 0.7172 0.1751 0.053 Uiso calc R 1 . . H
C29 0.0592(15) 0.8946(12) 0.4877(10) 0.079(5) Uani d . 1 . . C
H29C 0.0325 0.9285 0.5365 0.095 Uiso calc R 1 . . H
H29B 0.0643 0.8308 0.4799 0.095 Uiso calc R 1 . . H
H29A 0.0038 0.8959 0.4399 0.095 Uiso calc R 1 . . H
C26 0.0357(11) 0.6017(8) 0.1980(7) 0.040(3) Uani d . 1 . . C
H26B 0.0816 0.5925 0.2456 0.048 Uiso calc R 1 . . H
H26A -0.0466 0.5784 0.1870 0.048 Uiso calc R 1 . . H
C30 0.0794(13) 0.5455(9) 0.1241(9) 0.065(4) Uani d . 1 . . C
H30C 0.0738 0.4808 0.1145 0.078 Uiso calc R 1 . . H
H30B 0.1608 0.5681 0.1343 0.078 Uiso calc R 1 . . H
H30A 0.0318 0.5514 0.0759 0.078 Uiso calc R 1 . . H
C32 0.5330(11) 1.0989(9) 0.3371(8) 0.052(4) Uani d . 1 . . C
H32C 0.6183 1.1080 0.3535 0.063 Uiso calc R 1 . . H
H32B 0.5036 1.1456 0.3795 0.063 Uiso calc R 1 . . H
H32A 0.5039 1.1042 0.2855 0.063 Uiso calc R 1 . . H
C15 0.789(2) 0.316(2) 0.5052(16) 0.167(12) Uani d . 1 . . C
H15C 0.8509 0.3418 0.5566 0.200 Uiso calc R 1 . . H
H15B 0.7965 0.2516 0.4742 0.200 Uiso calc R 1 . . H
H15A 0.7129 0.3218 0.5170 0.200 Uiso calc R 1 . . H

loop_
_atom_site_aniso_label
_atom_site_aniso_U_11
_atom_site_aniso_U_22
_atom_site_aniso_U_33
_atom_site_aniso_U_12
_atom_site_aniso_U_13
_atom_site_aniso_U_23
Hg1 0.0433(3) 0.0550(3) 0.0383(3) 0.0149(3) 0.0130(2) 0.0152(2)
Hg2 0.0576(3) 0.0578(4) 0.0441(3) -0.0034(3) 0.0078(3) 0.0267(3)
Hg3 0.0431(3) 0.0532(3) 0.0524(3) 0.0132(3) 0.0159(3) 0.0253(3)
Hg4 0.0562(3) 0.0607(4) 0.0398(3) -0.0009(3) 0.0082(3) 0.0234(3)
I1 0.0272(4) 0.0453(5) 0.0307(4) 0.0036(3) 0.0080(3) 0.0134(3)
I2 0.0395(4) 0.0408(5) 0.0414(4) 0.0058(4) 0.0083(4) 0.0154(4)
I3 0.0438(5) 0.0546(5) 0.0454(5) 0.0025(4) 0.0118(4) 0.0281(4)
I4 0.0427(5) 0.0526(5) 0.0523(5) 0.0076(4) 0.0147(4) 0.0195(4)
I5 0.0343(5) 0.0531(5) 0.0883(7) 0.0099(4) 0.0172(5) 0.0437(5)
I6 0.0442(5) 0.0711(6) 0.0472(5) 0.0179(5) 0.0187(4) 0.0104(5)
I7 0.0405(4) 0.0391(5) 0.0356(4) 0.0105(4) 0.0124(3) 0.0160(4)
I8 0.0414(5) 0.0396(5) 0.0367(4) 0.0062(4) 0.0090(4) 0.0133(4)
I9 0.0476(5) 0.0369(4) 0.0372(4) -0.0004(4) 0.0096(4) 0.0172(4)
I10 0.0357(4) 0.0334(4) 0.0378(4) 0.0063(4) 0.0109(4) 0.0107(4)
N1 0.025(5) 0.033(5) 0.037(5) 0.003(4) 0.007(4) 0.012(4)
C1 0.027(6) 0.033(6) 0.038(6) -0.010(5) 0.014(5) 0.014(5)
C3 0.028(6) 0.034(6) 0.031(6) 0.002(5) 0.003(5) 0.012(5)
C2 0.033(6) 0.028(6) 0.034(6) 0.006(5) 0.005(5) 0.012(5)
C6 0.042(7) 0.043(7) 0.044(7) -0.002(6) 0.014(6) 0.003(6)
C5 0.041(7) 0.044(7) 0.024(6) 0.000(6) 0.015(5) 0.016(5)
C9 0.048(7) 0.029(6) 0.041(7) 0.009(6) 0.014(6) 0.010(5)
C13 0.055(8) 0.050(8) 0.047(7) 0.025(7) 0.033(7) 0.020(6)
C4 0.030(6) 0.045(7) 0.042(7) 0.004(5) 0.016(5) 0.023(6)
C8 0.038(7) 0.045(7) 0.040(7) 0.010(6) 0.017(6) 0.015(6)
C12 0.041(7) 0.043(7) 0.057(8) 0.014(6) 0.027(6) 0.024(6)
C7 0.047(8) 0.078(10) 0.044(8) 0.022(7) 0.014(6) 0.035(7)
C11 0.23(3) 0.068(11) 0.049(10) 0.010(14) 0.052(13) 0.033(9)
C16 0.065(10) 0.047(8) 0.062(9) 0.034(7) 0.039(8) 0.020(7)
C10 0.050(8) 0.038(7) 0.069(9) 0.014(6) 0.020(7) 0.025(7)
C14 0.068(10) 0.051(9) 0.085(11) 0.021(8) 0.032(9) 0.029(8)
N2 0.025(5) 0.021(5) 0.030(5) 0.012(4) 0.011(4) 0.010(4)
C25 0.048(8) 0.074(9) 0.029(6) -0.020(7) 0.011(6) 0.013(6)
C21 0.046(7) 0.059(8) 0.035(7) 0.015(7) 0.020(6) 0.023(6)
C17 0.033(6) 0.030(6) 0.038(6) 0.005(5) 0.019(5) 0.013(5)
C19 0.025(6) 0.024(6) 0.036(6) 0.004(5) 0.002(5) 0.013(5)
C23 0.051(8) 0.043(7) 0.027(6) 0.016(6) 0.016(6) 0.011(5)
C27 0.028(6) 0.079(10) 0.042(7) 0.008(7) 0.000(6) 0.038(7)
C31 0.056(9) 0.104(13) 0.047(8) 0.029(9) 0.015(7) 0.043(9)
C20 0.033(6) 0.036(6) 0.027(5) 0.019(5) 0.020(5) 0.016(5)
C24 0.026(6) 0.043(7) 0.039(6) -0.001(5) 0.003(5) 0.026(6)
C28 0.030(6) 0.036(6) 0.044(7) 0.010(5) 0.017(5) 0.019(6)
C18 0.027(6) 0.016(5) 0.042(6) 0.006(5) 0.001(5) 0.014(5)
C22 0.036(7) 0.039(7) 0.055(8) -0.001(6) 0.006(6) 0.021(6)
C29 0.091(12) 0.089(12) 0.057(10) -0.018(10) 0.030(9) 0.026(9)
C26 0.038(7) 0.036(7) 0.047(7) 0.007(6) 0.012(6) 0.018(6)
C30 0.074(10) 0.044(8) 0.064(9) 0.000(8) 0.039(8) 0.001(7)
C32 0.037(7) 0.055(8) 0.052(8) -0.023(7) -0.009(6) 0.022(7)
C15 0.14(2) 0.25(3) 0.12(2) -0.01(2) 0.031(17) 0.09(2)

loop_
_atom_type_symbol
_atom_type_description
_atom_type_scat_dispersion_real
_atom_type_scat_dispersion_imag
_atom_type_scat_source
Hg Hg -2.3894 9.2266 'International Tables Vol C Tables 4.2.6.8 and 6.1.1.4'
I I -0.4742 1.8119 'International Tables Vol C Tables 4.2.6.8 and 6.1.1.4'
N N 0.0061 0.0033 'International Tables Vol C Tables 4.2.6.8 and 6.1.1.4'
C C 0.0033 0.0016 'International Tables Vol C Tables 4.2.6.8 and 6.1.1.4'
H H 0.0000 0.0000 'International Tables Vol C Tables 4.2.6.8 and 6.1.1.4'

loop_
_geom_angle_atom_site_label_1
_geom_angle_atom_site_label_2
_geom_angle_atom_site_label_3
_geom_angle
_geom_angle_publ_flag
I6 Hg1 I2 142.91(4) y
I6 Hg1 I1 104.66(3) y
I2 Hg1 I1 104.76(3) y
I6 Hg1 I8 104.08(3) y
I2 Hg1 I8 99.08(3) y
I1 Hg1 I8 87.89(2) y
I3 Hg2 I9 108.93(3) y
I3 Hg2 I10 120.18(3) y
I9 Hg2 I10 112.23(3) y
I3 Hg2 I7 108.25(3) y
I9 Hg2 I7 114.09(3) y
I10 Hg2 I7 92.33(3) y
I5 Hg3 I4 149.08(4) y
I5 Hg3 I9 101.10(3) y
I4 Hg3 I9 103.60(3) y
I5 Hg3 I3 94.43(3) y
I4 Hg3 I3 105.20(3) y
I9 Hg3 I3 86.82(2) y
I8 Hg4 I1 104.75(3) y
I8 Hg4 I7 114.82(3) y
I1 Hg4 I7 115.92(3) y
I8 Hg4 I10 113.95(3) y
I1 Hg4 I10 114.20(3) y
I7 Hg4 I10 93.49(3) y
Hg4 I1 Hg1 84.53(2) y
Hg2 I3 Hg3 80.86(3) y
Hg4 I7 Hg2 86.95(3) y
Hg4 I8 Hg1 82.50(3) y
Hg2 I9 Hg3 83.38(2) y
Hg2 I10 Hg4 87.22(3) y
C3 N1 C2 113.0(9) y
C3 N1 C1 104.9(8) y
C2 N1 C1 111.6(8) y
C3 N1 C4 111.6(8) y
C2 N1 C4 106.7(8) y
C1 N1 C4 109.1(8) y
C5 C1 N1 116.0(8) n
C7 C3 N1 116.1(9) n
C6 C2 N1 117.1(9) n
C2 C6 C10 109.5(9) n
C1 C5 C9 110.4(9) n
C13 C9 C5 112.9(10) n
C8 C4 N1 114.9(9) n
C4 C8 C12 107.0(9) n
C16 C12 C8 111.2(10) n
C3 C7 C11 109.3(11) n
C15 C11 C7 111.9(18) n
C6 C10 C14 115.3(11) n
C19 N2 C17 108.2(8) y
C19 N2 C20 111.1(7) y
C17 N2 C20 109.4(7) y
C19 N2 C18 111.5(8) y
C17 N2 C18 110.9(8) y
C20 N2 C18 105.7(7) y
C29 C25 C21 112.7(11) n
C17 C21 C25 110.7(10) n
C21 C17 N2 118.5(9) n
N2 C19 C23 116.4(9) n
C27 C23 C19 111.6(10) n
C23 C27 C31 113.2(11) ?
N2 C20 C24 115.9(8) n
C28 C24 C20 107.4(9) n
C24 C28 C32 110.0(10) n
C22 C18 N2 113.7(9) n
C26 C22 C18 111.4(10) n
C30 C26 C22 113.8(10) n

loop_
_geom_bond_atom_site_label_1
_geom_bond_atom_site_label_2
_geom_bond_site_symmetry_2
_geom_bond_distance
_geom_bond_publ_flag
Hg1 I6 . 2.6347(11) y
Hg1 I2 . 2.6476(10) y
Hg1 I1 . 3.0800(9) y
Hg1 I8 . 3.2065(10) y
Hg2 I3 . 2.7152(9) y
Hg2 I9 . 2.7489(10) y
Hg2 I10 . 2.8554(9) y
Hg2 I7 . 2.9103(10) y
Hg3 I5 . 2.6167(11) y
Hg3 I4 . 2.6231(11) y
Hg3 I9 . 3.1534(9) y
Hg3 I3 . 3.3150(10) y
Hg4 I8 . 2.7435(10) y
Hg4 I1 . 2.7659(9) y
Hg4 I7 . 2.8346(9) y
Hg4 I10 . 2.8759(11) y
N1 C3 . 1.508(13) y
N1 C2 . 1.514(13) y
N1 C1 . 1.534(12) y
N1 C4 . 1.548(14) y
C1 C5 . 1.515(15) n
C3 C7 . 1.497(15) n
C2 C6 . 1.490(16) n
C6 C10 . 1.507(16) n
C5 C9 . 1.536(14) n
C9 C13 . 1.530(15) n
C4 C8 . 1.516(16) n
C8 C12 . 1.574(16) n
C12 C16 . 1.507(16) n
C7 C11 . 1.58(2) n
C11 C15 . 1.42(3) n
C10 C14 . 1.503(18) n
N2 C19 . 1.497(13) y
N2 C17 . 1.519(12) y
N2 C20 . 1.535(12) y
N2 C18 . 1.541(12) y
C25 C29 . 1.486(17) n
C25 C21 . 1.535(16) n
C21 C17 . 1.510(16) n
C19 C23 . 1.520(14) n
C23 C27 . 1.510(16) n
C27 C31 . 1.509(17) n
C20 C24 . 1.545(14) n
C24 C28 . 1.499(15) n
C28 C32 . 1.556(15) n
C18 C22 . 1.526(14) n
C22 C26 . 1.532(15) n
C26 C30 . 1.492(16) n
